data_2224456
loop_
_publ_author_name
'Malik, Khizar Iqbal'
'Munawar, Munawar Ali'
'Khan, Misbahul Ain'
'Nadeem, Sohail'
Mukhtar-ul-Hassan

_publ_section_title
(4<i>Z</i>)-4-[(2<i>E</i>)-1-Hydroxy-3-(4-methoxyphenyl)prop-2-enylidene]-3-methyl-1-phenyl-1<i>H</i>-pyrazol-5(4<i>H</i>)-one
_journal_coeditor_code SU2151
_journal_issue 12
_journal_name_full 'Acta Crystallographica Section E'
_journal_page_first o3046
_journal_paper_doi 10.1107/S1600536809046200
_journal_volume 65
_journal_year 2009
_chemical_formula_iupac 'C20 H18 N2 O3'
_chemical_formula_moiety 'C20 H18 N2 O3'
_chemical_formula_sum 'C20 H18 N2 O3'
_chemical_formula_weight 334.36
_chemical_name_systematic
;
(4<i>Z</i>)-4-[(2<i>E</i>)-1-Hydroxy-3-(4-methoxyphenyl)prop-2-enylidene]-3-
methyl-1-phenyl-1<i>H</i>-pyrazol-5(4<i>H</i>)-one
;
_space_group_IT_number 9
_symmetry_cell_setting monoclinic
_symmetry_space_group_name_Hall 'C -2yc'
_symmetry_space_group_name_H-M 'C 1 c 1'
_atom_sites_solution_hydrogens geom
_atom_sites_solution_primary direct
_atom_sites_solution_secondary difmap
_audit_creation_method SHELXL-97
_cell_angle_alpha 90.00
_cell_angle_beta 97.626(2)
_cell_angle_gamma 90.00
_cell_formula_units_Z 4
_cell_length_a 5.0803(2)
_cell_length_b 22.7645(9)
_cell_length_c 14.5880(6)
_cell_measurement_reflns_used 3228
_cell_measurement_temperature 296(2)
_cell_measurement_theta_max 25.75
_cell_measurement_theta_min 2.28
_cell_volume 1672.19(12)
_computing_cell_refinement 'SAINT (Bruker, 2007)'
_computing_data_collection 'APEX2 (Bruker, 2007)'
_computing_data_reduction 'SAINT (Bruker, 2007)'
_computing_molecular_graphics 'PLATON (Spek, 2009)'
_computing_publication_material
;
WinGX (Farrugia, 1999) and PLATON (Spek, 2009)
;
_computing_structure_refinement 'SHELXL97 (Sheldrick, 2008)'
_computing_structure_solution 'SHELXS97 (Sheldrick, 2008)'
_diffrn_ambient_temperature 296(2)
_diffrn_measured_fraction_theta_full 0.986
_diffrn_measured_fraction_theta_max 0.986
_diffrn_measurement_device_type 'Bruker Kappa APEXII CCD'
_diffrn_measurement_method '\f and \w'
_diffrn_radiation_monochromator graphite
_diffrn_radiation_source 'fine-focus sealed tube'
_diffrn_radiation_type MoK\a
_diffrn_radiation_wavelength 0.71073
_diffrn_reflns_av_R_equivalents 0.0273
_diffrn_reflns_av_sigmaI/netI 0.0368
_diffrn_reflns_limit_h_max 6
_diffrn_reflns_limit_h_min -6
_diffrn_reflns_limit_k_max 30
_diffrn_reflns_limit_k_min -30
_diffrn_reflns_limit_l_max 18
_diffrn_reflns_limit_l_min -18
_diffrn_reflns_number 9137
_diffrn_reflns_theta_full 28.27
_diffrn_reflns_theta_max 28.27
_diffrn_reflns_theta_min 2.28
_diffrn_standards_number 0
_exptl_absorpt_coefficient_mu 0.090
_exptl_absorpt_correction_T_max 0.9839
_exptl_absorpt_correction_T_min 0.9708
_exptl_absorpt_correction_type multi-scan
_exptl_absorpt_process_details '(SADABS; Bruker, 2001)'
_exptl_crystal_colour red
_exptl_crystal_density_diffrn 1.328
_exptl_crystal_density_method 'not measured'
_exptl_crystal_description needle
_exptl_crystal_F_000 704
_exptl_crystal_size_max 0.33
_exptl_crystal_size_mid 0.24
_exptl_crystal_size_min 0.18
_refine_diff_density_max 0.103
_refine_diff_density_min -0.163
_refine_ls_extinction_method none
_refine_ls_goodness_of_fit_ref 1.053
_refine_ls_hydrogen_treatment constr
_refine_ls_matrix_type full
_refine_ls_number_parameters 229
_refine_ls_number_reflns 2056
_refine_ls_number_restraints 2
_refine_ls_restrained_S_all 1.052
_refine_ls_R_factor_all 0.0571
_refine_ls_R_factor_gt 0.0373
_refine_ls_shift/su_max 0.000
_refine_ls_shift/su_mean 0.000
_refine_ls_structure_factor_coef Fsqd
_refine_ls_weighting_details 'calc w=1/[\s^2^(Fo^2^)+(0.0492P)^2^+0.0958P] where P=(Fo^2^+2Fc^2^)/3'
_refine_ls_weighting_scheme calc
_refine_ls_wR_factor_gt 0.0843
_refine_ls_wR_factor_ref 0.0935
_reflns_number_gt 2628
_reflns_number_total 2056
_reflns_threshold_expression I>2\s(I)
_cod_data_source_file su2151.cif
_cod_data_source_block I
_cod_depositor_comments
;
The following automatic conversions were performed:
'_symmetry_cell_setting' value 'Monoclinic' changed to 'monoclinic'
according to '/home/saulius/struct/CIF-dictionaries/cif_core.dic'
dictionary named 'cif_core.dic' version 2.4.1 from 2010-06-29.

Automatic conversion script
Id: cif_fix_enum 1527 2010-12-29 10:47:43Z saulius 

The following automatic conversions were performed:

'_symmetry_cell_setting' value 'Monoclinic' changed to 'monoclinic'
according to /home/saulius/struct/CIF-dictionaries/cif_core.dic
dictionary named 'cif_core.dic' version 2.4.1 from 2010-06-29.

Automatic conversion script
Id: cif_fix_values 1715 2011-07-08 13:25:40Z adriana 
;
_cod_original_sg_symbol_H-M 'C c'
_cod_database_code 2224456
_cod_database_fobs_code 2224456

loop_
_symmetry_equiv_pos_site_id
_symmetry_equiv_pos_as_xyz
1 x,y,z
2 x,-y,1/2+z
3 1/2+x,1/2+y,z
4 1/2+x,1/2-y,1/2+z

loop_
_atom_site_aniso_label
_atom_site_aniso_U_11
_atom_site_aniso_U_22
_atom_site_aniso_U_33
_atom_site_aniso_U_12
_atom_site_aniso_U_13
_atom_site_aniso_U_23
O1 0.0690(11) 0.0494(10) 0.0744(13) -0.0022(9) -0.0138(9) 0.0081(9)
O2 0.0694(11) 0.0573(11) 0.0793(14) -0.0111(9) -0.0170(10) 0.0090(10)
O3 0.0580(10) 0.0666(12) 0.0776(13) -0.0102(9) -0.0174(9) 0.0148(10)
N1 0.0482(10) 0.0453(12) 0.0552(13) 0.0029(8) -0.0083(9) 0.0015(9)
N2 0.0576(11) 0.0460(11) 0.0581(13) 0.0010(9) -0.0075(10) 0.0045(10)
C1 0.0451(11) 0.0504(13) 0.0490(14) -0.0043(10) 0.0021(10) -0.0069(11)
C2 0.0532(13) 0.0502(14) 0.0680(17) -0.0098(11) -0.0042(12) -0.0042(13)
C3 0.0554(13) 0.0447(13) 0.0749(18) -0.0041(11) -0.0053(13) 0.0066(13)
C4 0.0452(12) 0.0557(15) 0.0550(15) -0.0021(11) 0.0012(11) 0.0037(12)
C5 0.0464(12) 0.0465(13) 0.0527(14) -0.0076(10) -0.0014(10) -0.0036(11)
C6 0.0510(11) 0.0453(13) 0.0529(15) -0.0055(10) 0.0005(11) 0.0022(11)
C7 0.0465(13) 0.0520(14) 0.0521(15) -0.0015(10) -0.0010(10) 0.0000(12)
C8 0.0477(12) 0.0537(15) 0.0529(15) -0.0022(10) 0.0007(11) -0.0045(11)
C9 0.0479(12) 0.0563(15) 0.0510(15) -0.0013(10) 0.0038(11) -0.0039(11)
C10 0.0428(11) 0.0498(13) 0.0483(14) 0.0020(10) -0.0012(10) -0.0018(11)
C11 0.0490(12) 0.0469(13) 0.0511(14) 0.0014(10) -0.0038(10) -0.0008(11)
C12 0.0505(12) 0.0450(14) 0.0550(16) 0.0021(10) 0.0003(11) 0.0002(11)
C13 0.0448(12) 0.0528(14) 0.0484(14) 0.0112(10) -0.0027(10) -0.0070(11)
C14 0.0518(13) 0.0520(14) 0.0560(15) 0.0073(11) -0.0073(11) -0.0062(12)
C15 0.0585(14) 0.0662(17) 0.075(2) 0.0023(12) -0.0167(13) -0.0126(15)
C16 0.0740(18) 0.077(2) 0.074(2) 0.0172(16) -0.0334(16) -0.0075(17)
C17 0.0805(18) 0.072(2) 0.0643(19) 0.0138(16) -0.0156(15) 0.0063(15)
C18 0.0625(16) 0.0652(18) 0.0615(17) 0.0041(13) -0.0082(13) 0.0047(14)
C19 0.0574(14) 0.081(2) 0.0697(18) -0.0097(14) -0.0168(13) 0.0025(16)
C20 0.0720(17) 0.0543(16) 0.0721(18) -0.0016(13) -0.0225(14) 0.0081(14)

loop_
_atom_site_type_symbol
_atom_site_label
_atom_site_fract_x
_atom_site_fract_y
_atom_site_fract_z
_atom_site_U_iso_or_equiv
_atom_site_thermal_displace_type
_atom_site_calc_flag
_atom_site_refinement_flags
_atom_site_occupancy
O O1 -0.0176(4) 0.44681(8) 0.51341(14) 0.0664(7) Uani . . 1.000
O O2 0.3841(4) 0.46097(8) 0.63360(16) 0.0711(7) Uani . . 1.000
O O3 1.6238(3) 0.37711(9) 1.04514(13) 0.0698(7) Uani . . 1.000
N N1 -0.1696(3) 0.34974(9) 0.51051(14) 0.0509(7) Uani . . 1.000
N N2 -0.0989(4) 0.29740(9) 0.55796(15) 0.0553(7) Uani . . 1.000
C C1 1.0015(4) 0.41049(11) 0.83769(17) 0.0485(7) Uani . . 1.000
C C2 1.0508(5) 0.35476(12) 0.8761(2) 0.0582(9) Uani . . 1.000
C C3 1.2597(5) 0.34518(11) 0.9444(2) 0.0596(9) Uani . . 1.000
C C4 1.4271(4) 0.39123(12) 0.97629(17) 0.0525(8) Uani . . 1.000
C C5 1.3838(4) 0.44665(10) 0.93893(17) 0.0493(8) Uani . . 1.000
C C6 1.1739(4) 0.45543(11) 0.87062(17) 0.0503(8) Uani . . 1.000
C C7 0.7813(4) 0.42297(12) 0.76621(17) 0.0509(8) Uani . . 1.000
C C8 0.5954(4) 0.38652(12) 0.72645(17) 0.0520(8) Uani . . 1.000
C C9 0.3848(4) 0.40523(12) 0.65663(17) 0.0520(8) Uani . . 1.000
C C10 0.1866(4) 0.36961(11) 0.61184(16) 0.0476(7) Uani . . 1.000
C C11 0.1116(4) 0.30908(11) 0.61679(17) 0.0499(8) Uani . . 1.000
C C12 -0.0042(4) 0.39408(11) 0.54131(16) 0.0508(8) Uani . . 1.000
C C13 -0.3813(4) 0.34899(10) 0.43652(17) 0.0495(8) Uani . . 1.000
C C14 -0.5624(5) 0.30347(11) 0.43192(19) 0.0546(8) Uani . . 1.000
C C15 -0.7691(5) 0.30167(13) 0.3600(2) 0.0689(10) Uani . . 1.000
C C16 -0.7933(6) 0.34472(14) 0.2929(2) 0.0789(11) Uani . . 1.000
C C17 -0.6134(6) 0.38955(15) 0.2983(2) 0.0745(11) Uani . . 1.000
C C18 -0.4058(5) 0.39282(13) 0.3700(2) 0.0646(10) Uani . . 1.000
C C19 1.8035(5) 0.42227(14) 1.0791(2) 0.0716(10) Uani . . 1.000
C C20 0.2392(5) 0.26103(12) 0.6752(2) 0.0690(10) Uani . . 1.000
H H2 0.94040 0.32360 0.85510 0.0700 Uiso calc R 1.000
H H2O 0.25380 0.46790 0.59560 0.1070 Uiso calc R 1.000
H H3 1.28940 0.30780 0.96930 0.0720 Uiso calc R 1.000
H H5 1.49530 0.47760 0.95970 0.0590 Uiso calc R 1.000
H H6 1.14600 0.49280 0.84550 0.0600 Uiso calc R 1.000
H H7 0.76850 0.46160 0.74540 0.0610 Uiso calc R 1.000
H H8 0.60180 0.34730 0.74450 0.0620 Uiso calc R 1.000
H H14 -0.54550 0.27420 0.47690 0.0650 Uiso calc R 1.000
H H15 -0.89240 0.27130 0.35690 0.0830 Uiso calc R 1.000
H H16 -0.93130 0.34320 0.24420 0.0950 Uiso calc R 1.000
H H17 -0.63050 0.41850 0.25290 0.0890 Uiso calc R 1.000
H H18 -0.28550 0.42380 0.37350 0.0770 Uiso calc R 1.000
H H19A 1.87980 0.43950 1.02860 0.1080 Uiso calc R 1.000
H H19B 1.94210 0.40600 1.12290 0.1080 Uiso calc R 1.000
H H19C 1.71030 0.45190 1.10880 0.1080 Uiso calc R 1.000
H H20A 0.14180 0.22520 0.66150 0.1040 Uiso calc R 1.000
H H20B 0.23990 0.27080 0.73920 0.1040 Uiso calc R 1.000
H H20C 0.41850 0.25590 0.66260 0.1040 Uiso calc R 1.000

loop_
_atom_type_symbol
_atom_type_description
_atom_type_scat_dispersion_real
_atom_type_scat_dispersion_imag
_atom_type_scat_source
C C 0.0033 0.0016 'International Tables Vol C Tables 4.2.6.8 and 6.1.1.4'
H H 0.0000 0.0000 'International Tables Vol C Tables 4.2.6.8 and 6.1.1.4'
N N 0.0061 0.0033 'International Tables Vol C Tables 4.2.6.8 and 6.1.1.4'
O O 0.0106 0.0060 'International Tables Vol C Tables 4.2.6.8 and 6.1.1.4'

loop_
_geom_angle_atom_site_label_1
_geom_angle_atom_site_label_2
_geom_angle_atom_site_label_3
_geom_angle_site_symmetry_1
_geom_angle_site_symmetry_2
_geom_angle_site_symmetry_3
_geom_angle
_geom_angle_publ_flag
C4 O3 C19 . . . 117.6(2) no
C9 O2 H2O . . . 109.00 no
N2 N1 C12 . . . 111.33(18) no
N2 N1 C13 . . . 118.97(19) no
C12 N1 C13 . . . 129.6(2) no
N1 N2 C11 . . . 106.58(19) no
C2 C1 C6 . . . 117.3(2) no
C6 C1 C7 . . . 119.6(2) no
C2 C1 C7 . . . 123.1(2) no
C1 C2 C3 . . . 121.1(2) no
C2 C3 C4 . . . 120.2(2) no
O3 C4 C3 . . . 115.2(2) no
O3 C4 C5 . . . 124.9(2) no
C3 C4 C5 . . . 119.9(2) no
C4 C5 C6 . . . 119.1(2) no
C1 C6 C5 . . . 122.4(2) no
C1 C7 C8 . . . 128.7(2) no
C7 C8 C9 . . . 122.8(2) no
O2 C9 C8 . . . 116.3(2) no
O2 C9 C10 . . . 117.9(2) no
C8 C9 C10 . . . 125.8(2) no
C9 C10 C11 . . . 136.0(2) no
C9 C10 C12 . . . 119.5(2) no
C11 C10 C12 . . . 104.56(19) no
N2 C11 C20 . . . 119.0(2) no
C10 C11 C20 . . . 129.7(2) no
N2 C11 C10 . . . 111.2(2) no
O1 C12 N1 . . . 126.6(2) no
N1 C12 C10 . . . 106.3(2) no
O1 C12 C10 . . . 127.1(2) no
N1 C13 C14 . . . 118.6(2) no
C14 C13 C18 . . . 120.6(2) no
N1 C13 C18 . . . 120.8(2) no
C13 C14 C15 . . . 119.5(2) no
C14 C15 C16 . . . 120.3(3) no
C15 C16 C17 . . . 119.6(3) no
C16 C17 C18 . . . 121.4(3) no
C13 C18 C17 . . . 118.6(3) no
C1 C2 H2 . . . 119.00 no
C3 C2 H2 . . . 119.00 no
C2 C3 H3 . . . 120.00 no
C4 C3 H3 . . . 120.00 no
C4 C5 H5 . . . 120.00 no
C6 C5 H5 . . . 120.00 no
C1 C6 H6 . . . 119.00 no
C5 C6 H6 . . . 119.00 no
C1 C7 H7 . . . 116.00 no
C8 C7 H7 . . . 116.00 no
C7 C8 H8 . . . 119.00 no
C9 C8 H8 . . . 119.00 no
C13 C14 H14 . . . 120.00 no
C15 C14 H14 . . . 120.00 no
C14 C15 H15 . . . 120.00 no
C16 C15 H15 . . . 120.00 no
C15 C16 H16 . . . 120.00 no
C17 C16 H16 . . . 120.00 no
C16 C17 H17 . . . 119.00 no
C18 C17 H17 . . . 119.00 no
C13 C18 H18 . . . 121.00 no
C17 C18 H18 . . . 121.00 no
O3 C19 H19A . . . 110.00 no
O3 C19 H19B . . . 109.00 no
O3 C19 H19C . . . 109.00 no
H19A C19 H19B . . . 109.00 no
H19A C19 H19C . . . 109.00 no
H19B C19 H19C . . . 109.00 no
C11 C20 H20A . . . 109.00 no
C11 C20 H20B . . . 109.00 no
C11 C20 H20C . . . 109.00 no
H20A C20 H20B . . . 110.00 no
H20A C20 H20C . . . 109.00 no
H20B C20 H20C . . . 109.00 no

loop_
_geom_bond_atom_site_label_1
_geom_bond_atom_site_label_2
_geom_bond_site_symmetry_1
_geom_bond_site_symmetry_2
_geom_bond_distance
_geom_bond_publ_flag
O1 C12 . . 1.266(3) no
O2 C9 . . 1.313(3) no
O3 C4 . . 1.358(3) no
O3 C19 . . 1.420(3) no
O2 H2O . . 0.8200 no
N1 N2 . . 1.401(3) no
N1 C13 . . 1.419(3) no
N1 C12 . . 1.352(3) no
N2 C11 . . 1.307(3) no
C1 C2 . . 1.396(4) no
C1 C7 . . 1.453(3) no
C1 C6 . . 1.390(3) no
C2 C3 . . 1.373(4) no
C3 C4 . . 1.391(4) no
C4 C5 . . 1.380(4) no
C5 C6 . . 1.374(3) no
C7 C8 . . 1.331(3) no
C8 C9 . . 1.440(3) no
C9 C10 . . 1.387(3) no
C10 C11 . . 1.434(3) no
C10 C12 . . 1.430(3) no
C11 C20 . . 1.482(4) no
C13 C18 . . 1.386(4) no
C13 C14 . . 1.381(3) no
C14 C15 . . 1.383(4) no
C15 C16 . . 1.379(4) no
C16 C17 . . 1.365(5) no
C17 C18 . . 1.385(4) no
C2 H2 . . 0.9300 no
C3 H3 . . 0.9300 no
C5 H5 . . 0.9300 no
C6 H6 . . 0.9300 no
C7 H7 . . 0.9300 no
C8 H8 . . 0.9300 no
C14 H14 . . 0.9300 no
C15 H15 . . 0.9300 no
C16 H16 . . 0.9300 no
C17 H17 . . 0.9300 no
C18 H18 . . 0.9300 no
C19 H19A . . 0.9600 no
C19 H19B . . 0.9600 no
C19 H19C . . 0.9600 no
C20 H20A . . 0.9600 no
C20 H20B . . 0.9600 no
C20 H20C . . 0.9600 no

loop_
_geom_hbond_atom_site_label_D
_geom_hbond_atom_site_label_H
_geom_hbond_atom_site_label_A
_geom_hbond_site_symmetry_A
_geom_hbond_distance_DH
_geom_hbond_distance_HA
_geom_hbond_distance_DA
_geom_hbond_angle_DHA
_geom_hbond_publ_flag
O2 H2O O1 . 0.82 1.77 2.529(3) 153 yes
C7 H7 O2 . 0.93 2.37 2.743(3) 104 no
C14 H14 N2 . 0.93 2.47 2.792(3) 100 no
C18 H18 O1 . 0.93 2.36 2.947(3) 121 no

loop_
_geom_torsion_atom_site_label_1
_geom_torsion_atom_site_label_2
_geom_torsion_atom_site_label_3
_geom_torsion_atom_site_label_4
_geom_torsion_site_symmetry_1
_geom_torsion_site_symmetry_2
_geom_torsion_site_symmetry_3
_geom_torsion_site_symmetry_4
_geom_torsion
_geom_torsion_publ_flag
C19 O3 C4 C3 . . . . 178.9(2) no
C19 O3 C4 C5 . . . . -2.2(3) no
C12 N1 N2 C11 . . . . -1.0(3) no
C13 N1 N2 C11 . . . . 175.09(19) no
N2 N1 C12 C10 . . . . 0.6(2) no
C13 N1 C12 C10 . . . . -174.9(2) no
N2 N1 C13 C14 . . . . 20.3(3) no
C12 N1 C13 C14 . . . . -164.5(2) no
N2 N1 C13 C18 . . . . -159.5(2) no
C12 N1 C13 C18 . . . . 15.8(4) no
N2 N1 C12 O1 . . . . -178.9(2) no
C13 N1 C12 O1 . . . . 5.5(4) no
N1 N2 C11 C20 . . . . -177.8(2) no
N1 N2 C11 C10 . . . . 0.9(3) no
C7 C1 C2 C3 . . . . -179.2(2) no
C2 C1 C6 C5 . . . . -0.8(4) no
C6 C1 C2 C3 . . . . 0.7(4) no
C6 C1 C7 C8 . . . . -179.5(2) no
C2 C1 C7 C8 . . . . 0.4(4) no
C7 C1 C6 C5 . . . . 179.2(2) no
C1 C2 C3 C4 . . . . -0.2(4) no
C2 C3 C4 C5 . . . . -0.3(4) no
C2 C3 C4 O3 . . . . 178.7(2) no
O3 C4 C5 C6 . . . . -178.7(2) no
C3 C4 C5 C6 . . . . 0.2(3) no
C4 C5 C6 C1 . . . . 0.3(4) no
C1 C7 C8 C9 . . . . 179.2(2) no
C7 C8 C9 C10 . . . . 179.4(2) no
C7 C8 C9 O2 . . . . -0.1(4) no
O2 C9 C10 C11 . . . . -178.3(3) no
C8 C9 C10 C12 . . . . -177.7(2) no
O2 C9 C10 C12 . . . . 1.8(3) no
C8 C9 C10 C11 . . . . 2.3(4) no
C12 C10 C11 C20 . . . . 178.0(2) no
C9 C10 C12 O1 . . . . -0.5(4) no
C9 C10 C12 N1 . . . . 179.9(2) no
C11 C10 C12 O1 . . . . 179.5(2) no
C11 C10 C12 N1 . . . . -0.1(2) no
C9 C10 C11 N2 . . . . 179.5(3) no
C9 C10 C11 C20 . . . . -2.0(5) no
C12 C10 C11 N2 . . . . -0.5(3) no
N1 C13 C14 C15 . . . . -179.5(2) no
C18 C13 C14 C15 . . . . 0.2(4) no
N1 C13 C18 C17 . . . . 178.9(2) no
C14 C13 C18 C17 . . . . -0.8(4) no
C13 C14 C15 C16 . . . . 0.5(4) no
C14 C15 C16 C17 . . . . -0.7(4) no
C15 C16 C17 C18 . . . . 0.0(5) no
C16 C17 C18 C13 . . . . 0.7(4) no

loop_
_cod_related_entry_id
_cod_related_entry_database
_cod_related_entry_code
1 ChemSpider 24743781
